data_2242168
loop_
_publ_author_name
'Katinait\.e, Judita'
'Harrison, William T. A.'

_publ_section_title
;
 The crystal structure of (C~2~H~9~N~2~)~2~[Zn~3~(HPO~3~)~4~], a
 three-dimensional zincophosphite framework containing 16-membered rings
 templated by the unsymmetrical dimethyl hydrazinium cation
;
_journal_coeditor_code SJ5526
_journal_issue 5
_journal_name_full 'Acta Crystallographica Section E'
_journal_page_first 759
_journal_page_last 762
_journal_paper_doi 10.1107/S2056989017005758
_journal_volume 73
_journal_year 2017
_chemical_formula_iupac '(C2 H9 N2)2 [Zn3 (H P O3)4]'
_chemical_formula_moiety '2(C2 H9 N2 +), H4 O12 P4 Zn3 2-'
_chemical_formula_sum 'C4 H22 N4 O12 P4 Zn3'
_chemical_formula_weight 638.24
_chemical_name_systematic
;
1,1-Dimethylhydrazinium tetraphoshonoatotrizincate(II)
;
_space_group_crystal_system monoclinic
_space_group_IT_number 15
_space_group_name_Hall '-C 2yc'
_space_group_name_H-M_alt 'C 1 2/c 1'
_symmetry_space_group_name_Hall '-C 2yc'
_symmetry_space_group_name_H-M 'C 1 2/c 1'
_atom_sites_solution_hydrogens mixed
_atom_sites_solution_primary direct
_audit_creation_method SHELXL-2014/7
_cell_angle_alpha 90
_cell_angle_beta 108.1560(10)
_cell_angle_gamma 90
_cell_formula_units_Z 4
_cell_length_a 15.1154(5)
_cell_length_b 8.7269(3)
_cell_length_c 16.1675(6)
_cell_measurement_reflns_used 6272
_cell_measurement_temperature 100(2)
_cell_measurement_theta_max 27.60
_cell_measurement_theta_min 2.64
_cell_volume 2026.48(12)
_computing_cell_refinement
;
CrysAlis PRO (Rigaku, 2015)
;
_computing_data_collection
;
CrysAlis PRO (Rigaku, 2015)
;
_computing_data_reduction
;
CrysAlis PRO (Rigaku, 2015)
;
_computing_molecular_graphics
;
ORTEP-3 for Windows (Farrugia, 2012) and ATOMS (Shape Software,
2005)
;
_computing_publication_material
;
publCIF (Westrip, 2010)
;
_computing_structure_refinement
;
SHELXL2014 (Sheldrick, 2015)
;
_computing_structure_solution
;
SHELXS97 (Sheldrick, 2008)
;
_diffrn_ambient_temperature 100(2)
_diffrn_measured_fraction_theta_full 0.982
_diffrn_measured_fraction_theta_max 0.976
_diffrn_measurement_device_type 'Rigaku Mercury CCD'
_diffrn_measurement_method \w
_diffrn_radiation_type MoK\a
_diffrn_radiation_wavelength 0.71073
_diffrn_reflns_limit_h_max 18
_diffrn_reflns_limit_h_min -19
_diffrn_reflns_limit_k_max 11
_diffrn_reflns_limit_k_min -11
_diffrn_reflns_limit_l_max 20
_diffrn_reflns_limit_l_min -11
_diffrn_reflns_number 2273
_diffrn_reflns_theta_full 25.242
_diffrn_reflns_theta_max 27.508
_diffrn_reflns_theta_min 2.652
_exptl_absorpt_coefficient_mu 3.898
_exptl_absorpt_correction_T_max 1.00000
_exptl_absorpt_correction_T_min 0.52654
_exptl_absorpt_correction_type multi-scan
_exptl_absorpt_process_details
;
(SADABS; Sheldrick, 2004)
;
_exptl_crystal_colour colourless
_exptl_crystal_density_diffrn 2.092
_exptl_crystal_description block
_exptl_crystal_F_000 1280
_exptl_crystal_size_max 0.19
_exptl_crystal_size_mid 0.11
_exptl_crystal_size_min 0.05
_refine_diff_density_max 1.507
_refine_diff_density_min -1.243
_refine_ls_extinction_coef 0.011(2)
_refine_ls_extinction_expression Fc^*^=kFc[1+0.001xFc^2^\l^3^/sin(2\q)]^-1/4^
_refine_ls_extinction_method
;
SHELXL2014 (Sheldrick, 2015)
;
_refine_ls_goodness_of_fit_ref 1.215
_refine_ls_hydrogen_treatment constr
_refine_ls_matrix_type full
_refine_ls_number_parameters 127
_refine_ls_number_reflns 2273
_refine_ls_number_restraints 0
_refine_ls_restrained_S_all 1.215
_refine_ls_R_factor_all 0.0792
_refine_ls_R_factor_gt 0.0679
_refine_ls_shift/su_max 0.000
_refine_ls_shift/su_mean 0.000
_refine_ls_structure_factor_coef Fsqd
_refine_ls_weighting_details 'w=1/[\s^2^(Fo^2^)+(0.1587P)^2^+13.6003P] where P=(Fo^2^+2Fc^2^)/3'
_refine_ls_weighting_scheme calc
_refine_ls_wR_factor_gt 0.1964
_refine_ls_wR_factor_ref 0.2392
_reflns_number_gt 2169
_reflns_number_total 2273
_reflns_threshold_expression 'I > 2\s(I)'
_cod_data_source_file sj5526sup1.cif
_cod_data_source_block I
_cod_database_code 2242168
_shelx_space_group_comment
;
The symmetry employed for this shelxl refinement is uniquely defined
by the following loop, which should always be used as a source of
symmetry information in preference to the above space-group names.
They are only intended as comments.
;
_shelx_estimated_absorpt_t_min 0.525
_shelx_estimated_absorpt_t_max 0.829

loop_
_space_group_symop_operation_xyz
'x, y, z'
'-x, y, -z+1/2'
'x+1/2, y+1/2, z'
'-x+1/2, y+1/2, -z+1/2'
'-x, -y, -z'
'x, -y, z-1/2'
'-x+1/2, -y+1/2, -z'
'x+1/2, -y+1/2, z-1/2'

loop_
_atom_site_type_symbol
_atom_site_label
_atom_site_fract_x
_atom_site_fract_y
_atom_site_fract_z
_atom_site_U_iso_or_equiv
_atom_site_adp_type
_atom_site_calc_flag
_atom_site_occupancy
Zn Zn1 0.0000 0.16565(13) 0.2500 0.0076(4) Uani d 1
Zn Zn2 0.36570(6) 0.37073(9) 0.48484(5) 0.0096(4) Uani d 1
P P1 0.15444(13) 0.3885(2) 0.37817(11) 0.0091(5) Uani d 1
H H1 0.1147 0.5248 0.3662 0.011 Uiso calc 1
P P2 -0.01597(13) -0.0917(2) 0.11747(11) 0.0088(5) Uani d 1
H H2 -0.0253 -0.1970 0.1728 0.011 Uiso calc 1
O O1 0.2557(4) 0.4152(7) 0.3858(3) 0.0193(12) Uani d 1
O O2 0.1393(5) 0.3246(6) 0.4592(3) 0.0180(12) Uani d 1
O O3 0.1081(4) 0.2975(7) 0.2948(3) 0.0160(11) Uani d 1
O O4 0.0428(4) 0.0362(6) 0.1728(3) 0.0146(11) Uani d 1
O O5 0.0321(4) -0.1690(6) 0.0604(4) 0.0169(12) Uani d 1
O O6 -0.1139(4) -0.0379(6) 0.0684(3) 0.0124(10) Uani d 1
C C1 0.1591(7) 0.2877(11) 0.0880(5) 0.028(2) Uani d 1
H H1A 0.1821 0.1825 0.1002 0.043 Uiso calc 1
H H1B 0.1847 0.3339 0.0452 0.043 Uiso calc 1
H H1C 0.0909 0.2867 0.0649 0.043 Uiso calc 1
C C2 0.1529(8) 0.5365(10) 0.1562(6) 0.029(2) Uani d 1
H H2A 0.1818 0.5963 0.2091 0.043 Uiso calc 1
H H2B 0.0852 0.5358 0.1439 0.043 Uiso calc 1
H H2C 0.1683 0.5827 0.1072 0.043 Uiso calc 1
N N1 0.2898(6) 0.3663(9) 0.2063(5) 0.0249(17) Uani d 1
H H1N 0.3067 0.3880 0.2642 0.030 Uiso d 1
H H2N 0.3170 0.4346 0.1793 0.030 Uiso d 1
N N2 0.1884(5) 0.3781(7) 0.1691(4) 0.0132(13) Uani d 1
H H3N 0.1608 0.3280 0.2110 0.016 Uiso calc 1

loop_
_atom_site_aniso_label
_atom_site_aniso_U_11
_atom_site_aniso_U_22
_atom_site_aniso_U_33
_atom_site_aniso_U_12
_atom_site_aniso_U_13
_atom_site_aniso_U_23
Zn1 0.0064(7) 0.0080(6) 0.0076(6) 0.000 0.0008(4) 0.000
Zn2 0.0093(6) 0.0109(5) 0.0078(5) -0.0032(3) 0.0015(4) 0.0003(3)
P1 0.0106(10) 0.0085(8) 0.0076(8) -0.0011(6) 0.0021(7) 0.0010(6)
P2 0.0085(9) 0.0093(8) 0.0077(8) 0.0008(6) 0.0014(7) 0.0001(6)
O1 0.020(3) 0.024(3) 0.012(2) -0.006(2) 0.001(2) 0.002(2)
O2 0.033(3) 0.009(2) 0.013(2) -0.002(2) 0.009(2) 0.0000(18)
O3 0.013(3) 0.023(3) 0.012(2) -0.010(2) 0.004(2) -0.006(2)
O4 0.015(3) 0.014(2) 0.014(2) 0.000(2) 0.002(2) -0.006(2)
O5 0.025(3) 0.012(2) 0.016(2) 0.005(2) 0.009(2) -0.0021(19)
O6 0.008(3) 0.016(2) 0.013(2) 0.000(2) 0.0020(19) 0.004(2)
C1 0.039(5) 0.024(4) 0.015(3) -0.003(4) -0.002(4) -0.008(3)
C2 0.048(6) 0.020(4) 0.024(4) 0.005(4) 0.020(4) 0.006(3)
N1 0.019(4) 0.034(4) 0.020(3) -0.004(3) 0.004(3) 0.002(3)
N2 0.017(4) 0.013(3) 0.011(3) -0.004(2) 0.008(3) -0.001(2)

loop_
_atom_type_symbol
_atom_type_description
_atom_type_scat_dispersion_real
_atom_type_scat_dispersion_imag
_atom_type_scat_source
C C 0.0033 0.0016 'International Tables Vol C Tables 4.2.6.8 and 6.1.1.4'
H H 0.0000 0.0000 'International Tables Vol C Tables 4.2.6.8 and 6.1.1.4'
N N 0.0061 0.0033 'International Tables Vol C Tables 4.2.6.8 and 6.1.1.4'
O O 0.0106 0.0060 'International Tables Vol C Tables 4.2.6.8 and 6.1.1.4'
P P 0.1023 0.0942 'International Tables Vol C Tables 4.2.6.8 and 6.1.1.4'
Zn Zn 0.2839 1.4301 'International Tables Vol C Tables 4.2.6.8 and 6.1.1.4'

loop_
_geom_angle_atom_site_label_1
_geom_angle_atom_site_label_2
_geom_angle_atom_site_label_3
_geom_angle_site_symmetry_1
_geom_angle_site_symmetry_3
_geom_angle
_geom_angle_publ_flag
O4 Zn1 O4 . 2 108.7(3) ?
O4 Zn1 O3 . 2 121.0(2) ?
O4 Zn1 O3 2 2 100.0(2) ?
O4 Zn1 O3 . . 100.0(2) ?
O4 Zn1 O3 2 . 121.0(2) ?
O3 Zn1 O3 2 . 107.4(4) ?
O5 Zn2 O2 4 7_556 99.8(2) ?
O5 Zn2 O6 4 8_556 115.1(2) ?
O2 Zn2 O6 7_556 8_556 110.8(2) ?
O5 Zn2 O1 4 . 107.5(3) ?
O2 Zn2 O1 7_556 . 114.1(3) ?
O6 Zn2 O1 8_556 . 109.3(2) ?
O2 P1 O1 . . 114.2(3) ?
O2 P1 O3 . . 115.0(3) ?
O1 P1 O3 . . 108.9(3) ?
O2 P1 H1 . . 106.0 ?
O1 P1 H1 . . 106.0 ?
O3 P1 H1 . . 106.0 ?
O5 P2 O6 . . 113.4(3) ?
O5 P2 O4 . . 112.6(3) ?
O6 P2 O4 . . 111.9(3) ?
O5 P2 H2 . . 106.1 ?
O6 P2 H2 . . 106.1 ?
O4 P2 H2 . . 106.1 ?
P1 O1 Zn2 . . 128.0(3) y
P1 O2 Zn2 . 7_556 140.3(3) y
P1 O3 Zn1 . . 137.2(3) y
P2 O4 Zn1 . . 123.6(3) y
P2 O5 Zn2 . 4_545 138.4(4) y
P2 O6 Zn2 . 8_455 120.8(3) y
N2 C1 H1A . . 109.5 ?
N2 C1 H1B . . 109.5 ?
H1A C1 H1B . . 109.5 ?
N2 C1 H1C . . 109.5 ?
H1A C1 H1C . . 109.5 ?
H1B C1 H1C . . 109.5 ?
N2 C2 H2A . . 109.5 ?
N2 C2 H2B . . 109.5 ?
H2A C2 H2B . . 109.5 ?
N2 C2 H2C . . 109.5 ?
H2A C2 H2C . . 109.5 ?
H2B C2 H2C . . 109.5 ?
N2 N1 H1N . . 109.3 ?
N2 N1 H2N . . 109.2 ?
H1N N1 H2N . . 109.5 ?
N1 N2 C2 . . 114.3(7) ?
N1 N2 C1 . . 108.3(6) ?
C2 N2 C1 . . 112.4(7) ?
N1 N2 H3N . . 107.2 ?
C2 N2 H3N . . 107.2 ?
C1 N2 H3N . . 107.2 ?

loop_
_geom_bond_atom_site_label_1
_geom_bond_atom_site_label_2
_geom_bond_site_symmetry_2
_geom_bond_distance
_geom_bond_publ_flag
Zn1 O4 . 1.938(5) y
Zn1 O4 2 1.938(5) y
Zn1 O3 2 1.945(5) ?
Zn1 O3 . 1.945(5) ?
Zn2 O5 4 1.936(6) y
Zn2 O2 7_556 1.943(5) y
Zn2 O6 8_556 1.946(5) y
Zn2 O1 . 1.954(6) y
P1 O2 . 1.504(5) y
P1 O1 . 1.515(6) y
P1 O3 . 1.533(5) y
P1 H1 . 1.3200 ?
P2 O5 . 1.500(6) y
P2 O6 . 1.520(5) y
P2 O4 . 1.529(5) y
P2 H2 . 1.3200 ?
O2 Zn2 7_556 1.943(5) ?
O5 Zn2 4_545 1.936(6) ?
O6 Zn2 8_455 1.946(5) ?
C1 N2 . 1.475(9) ?
C1 H1A . 0.9800 ?
C1 H1B . 0.9800 ?
C1 H1C . 0.9800 ?
C2 N2 . 1.474(10) ?
C2 H2A . 0.9800 ?
C2 H2B . 0.9800 ?
C2 H2C . 0.9800 ?
N1 N2 . 1.465(10) ?
N1 H1N . 0.9100 ?
N1 H2N . 0.9100 ?
N2 H3N . 1.0000 ?

loop_
_geom_hbond_atom_site_label_D
_geom_hbond_atom_site_label_H
_geom_hbond_atom_site_label_A
_geom_hbond_site_symmetry_A
_geom_hbond_distance_DH
_geom_hbond_distance_HA
_geom_hbond_distance_DA
_geom_hbond_angle_DHA
N1 H1N O1 . 0.91 2.34 3.130(9) 146
N1 H2N O6 3 0.91 2.35 3.133(9) 144
N2 H3N O3 . 1.00 1.79 2.762(8) 163
C1 H1A O1 4_545 0.98 2.50 3.474(11) 173
C1 H1C O5 5 0.98 2.50 3.295(11) 138
C2 H2C O2 6_565 0.98 2.43 3.355(9) 157

loop_
_geom_torsion_atom_site_label_1
_geom_torsion_atom_site_label_2
_geom_torsion_atom_site_label_3
_geom_torsion_atom_site_label_4
_geom_torsion_site_symmetry_4
_geom_torsion
O2 P1 O1 Zn2 . 2.2(6)
O3 P1 O1 Zn2 . -127.8(4)
O1 P1 O2 Zn2 7_556 -86.8(7)
O3 P1 O2 Zn2 7_556 40.2(8)
O2 P1 O3 Zn1 . 28.0(7)
O1 P1 O3 Zn1 . 157.6(5)
O5 P2 O4 Zn1 . 177.2(3)
O6 P2 O4 Zn1 . 48.1(4)
O6 P2 O5 Zn2 4_545 110.4(6)
O4 P2 O5 Zn2 4_545 -18.0(7)
O5 P2 O6 Zn2 8_455 -68.4(4)
O4 P2 O6 Zn2 8_455 60.3(4)

_cod_database_fobs_code 2242168
